data_2210235
loop_
_publ_author_name
'Fei-Fei Sun'
'Ning Ma'
'Zheng-Ming Li'
'Hai-Bin Song'

_publ_section_title
;
 2-Amino-4-(2,2,2-trifluoroethoxy)pyrimidine
;
_journal_coeditor_code GH2007
_journal_issue 9
_journal_name_full 'Acta Crystallographica Section E'
_journal_page_first o3864
_journal_page_last o3865
_journal_paper_doi 10.1107/S1600536806029564
_journal_volume 62
_journal_year 2006
_chemical_formula_iupac 'C6 H6 F3 N3 O'
_chemical_formula_moiety 'C6 H6 F3 N3 O'
_chemical_formula_sum 'C6 H6 F3 N3 O'
_chemical_formula_weight 193.14
_chemical_name_systematic
;
2-amino-4-(2,2,2-trifluoroethoxy)pyrimidine
;
_space_group_IT_number 14
_symmetry_cell_setting monoclinic
_symmetry_space_group_name_Hall '-P 2yn'
_symmetry_space_group_name_H-M 'P 1 21/n 1'
_atom_sites_solution_hydrogens geom
_atom_sites_solution_primary direct
_atom_sites_solution_secondary difmap
_audit_creation_method SHELXL97
_cell_angle_alpha 90.00
_cell_angle_beta 109.989(9)
_cell_angle_gamma 90.00
_cell_formula_units_Z 8
_cell_length_a 12.135(6)
_cell_length_b 10.537(5)
_cell_length_c 13.705(7)
_cell_measurement_reflns_used 893
_cell_measurement_temperature 293(2)
_cell_measurement_theta_max 23.01
_cell_measurement_theta_min 3.37
_cell_volume 1646.8(14)
_computing_cell_refinement SMART
_computing_data_collection 'SMART (Bruker, 1997)'
_computing_data_reduction 'SAINT (Bruker, 1997)'
_computing_molecular_graphics 'SHELXTL (Bruker, 1997)'
_computing_publication_material SHELXTL
_computing_structure_refinement 'SHELXL97 (Sheldrick, 1997)'
_computing_structure_solution 'SHELXS97 (Sheldrick, 1997)'
_diffrn_ambient_temperature 293(2)
_diffrn_measured_fraction_theta_full 1.000
_diffrn_measured_fraction_theta_max 1.000
_diffrn_measurement_device_type 'Bruker SMART CCD area-detector'
_diffrn_measurement_method '\f and \w'
_diffrn_radiation_monochromator graphite
_diffrn_radiation_source 'fine-focus sealed tube'
_diffrn_radiation_type MoK\a
_diffrn_radiation_wavelength 0.71073
_diffrn_reflns_av_R_equivalents 0.0438
_diffrn_reflns_av_sigmaI/netI 0.0492
_diffrn_reflns_limit_h_max 14
_diffrn_reflns_limit_h_min -14
_diffrn_reflns_limit_k_max 11
_diffrn_reflns_limit_k_min -12
_diffrn_reflns_limit_l_max 16
_diffrn_reflns_limit_l_min -14
_diffrn_reflns_number 8219
_diffrn_reflns_theta_full 25.00
_diffrn_reflns_theta_max 25.00
_diffrn_reflns_theta_min 1.94
_diffrn_standards_decay_% 0
_diffrn_standards_interval_count 0
_diffrn_standards_interval_time 0
_diffrn_standards_number 0
_exptl_absorpt_coefficient_mu 0.155
_exptl_absorpt_correction_T_max 1.000000
_exptl_absorpt_correction_T_min 0.882556
_exptl_absorpt_correction_type multi-scan
_exptl_absorpt_process_details '(SADABS; Sheldrick, 1996)'
_exptl_crystal_colour colourless
_exptl_crystal_density_diffrn 1.558
_exptl_crystal_density_method 'not measured'
_exptl_crystal_description prism
_exptl_crystal_F_000 784
_exptl_crystal_size_max 0.24
_exptl_crystal_size_mid 0.20
_exptl_crystal_size_min 0.12
_refine_diff_density_max 0.247
_refine_diff_density_min -0.230
_refine_ls_extinction_expression Fc^*^=kFc[1+0.001xFc^2^\l^3^/sin(2\q)]^-1/4^
_refine_ls_extinction_method none
_refine_ls_goodness_of_fit_ref 1.011
_refine_ls_hydrogen_treatment constr
_refine_ls_matrix_type full
_refine_ls_number_parameters 236
_refine_ls_number_reflns 2905
_refine_ls_number_restraints 0
_refine_ls_restrained_S_all 1.011
_refine_ls_R_factor_all 0.1052
_refine_ls_R_factor_gt 0.0522
_refine_ls_shift/su_max 0.000
_refine_ls_shift/su_mean 0.000
_refine_ls_structure_factor_coef Fsqd
_refine_ls_weighting_details 'calc w = 1/[\s^2^(Fo^2^)+(0.0731P)^2^+0.3351P] where P=(Fo^2^+2Fc^2^)/3'
_refine_ls_weighting_scheme calc
_refine_ls_wR_factor_gt 0.1257
_refine_ls_wR_factor_ref 0.1532
_reflns_number_gt 1669
_reflns_number_total 2905
_reflns_threshold_expression I>2\s(I)
_cod_data_source_file gh2007.cif
_cod_data_source_block I
_cod_depositor_comments
;
The following automatic conversions were performed:
'_symmetry_cell_setting' value 'Monoclinic' changed to 'monoclinic'
according to '/home/saulius/struct/CIF-dictionaries/cif_core.dic'
dictionary named 'cif_core.dic' version 2.4.1 from 2010-06-29.

Automatic conversion script
Id: cif_fix_enum 1527 2010-12-29 10:47:43Z saulius 

The following automatic conversions were performed:

'_symmetry_cell_setting' value 'Monoclinic' changed to 'monoclinic'
according to /home/saulius/struct/CIF-dictionaries/cif_core.dic
dictionary named 'cif_core.dic' version 2.4.1 from 2010-06-29.

Automatic conversion script
Id: cif_fix_values 1715 2011-07-08 13:25:40Z adriana 
;
_cod_original_sg_symbol_H-M 'P 21/n'
_cod_database_code 2210235
_cod_database_fobs_code 2210235

loop_
_symmetry_equiv_pos_as_xyz
'x, y, z'
'-x+1/2, y+1/2, -z+1/2'
'-x, -y, -z'
'x-1/2, -y-1/2, z-1/2'

loop_
_atom_site_type_symbol
_atom_site_label
_atom_site_fract_x
_atom_site_fract_y
_atom_site_fract_z
_atom_site_U_iso_or_equiv
_atom_site_adp_type
_atom_site_calc_flag
_atom_site_refinement_flags
_atom_site_occupancy
O O1 0.8870(2) 0.8163(2) 0.87642(16) 0.0608(7) Uani d . 1
N N1 0.7562(2) 0.6064(3) 0.5627(2) 0.0638(8) Uani d . 1
H H1A 0.7378 0.6061 0.4962 0.077 Uiso calc R 1
H H1B 0.7519 0.5375 0.5948 0.077 Uiso calc R 1
N N2 0.8214(2) 0.7088(2) 0.72083(19) 0.0487(7) Uani d . 1
N N3 0.7972(2) 0.8199(3) 0.56197(19) 0.0519(7) Uani d . 1
C C1 0.7921(3) 0.7150(3) 0.6165(2) 0.0463(8) Uani d . 1
C C2 0.8572(3) 0.8157(3) 0.7713(2) 0.0482(8) Uani d . 1
C C3 0.8673(3) 0.9297(3) 0.7245(2) 0.0553(9) Uani d . 1
H H3 0.8934 1.0039 0.7622 0.066 Uiso calc R 1
C C4 0.8361(3) 0.9248(3) 0.6192(2) 0.0541(9) Uani d . 1
H H4 0.8421 0.9990 0.5846 0.065 Uiso calc R 1
C C5 0.8851(3) 0.6972(3) 0.9242(3) 0.0654(10) Uani d . 1
H H5A 0.9422 0.6402 0.9126 0.078 Uiso calc R 1
H H5B 0.8081 0.6588 0.8954 0.078 Uiso calc R 1
C C6 0.9141(4) 0.7209(4) 1.0369(3) 0.0708(11) Uani d . 1
F F1 0.9093(3) 0.6134(3) 1.08572(19) 0.1302(11) Uani d . 1
F F2 1.0161(3) 0.7701(3) 1.0820(2) 0.1398(12) Uani d . 1
F F3 0.8386(3) 0.7987(3) 1.0564(2) 0.1223(10) Uani d . 1
N N4 0.6358(2) 0.8388(2) 0.34097(19) 0.0522(7) Uani d . 1
H H4A 0.6103 0.9118 0.3150 0.063 Uiso calc R 1
H H4B 0.6595 0.8278 0.4071 0.063 Uiso calc R 1
N N5 0.6004(2) 0.7657(2) 0.17502(17) 0.0406(6) Uani d . 1
N N6 0.6800(2) 0.6286(2) 0.32315(18) 0.0457(6) Uani d . 1
O O2 0.56510(19) 0.68830(18) 0.01016(15) 0.0533(6) Uani d . 1
C C7 0.6388(2) 0.7415(3) 0.2780(2) 0.0406(7) Uani d . 1
C C8 0.6020(3) 0.6696(3) 0.1147(2) 0.0402(7) Uani d . 1
C C9 0.6398(3) 0.5484(3) 0.1510(2) 0.0475(8) Uani d . 1
H H9 0.6389 0.4813 0.1066 0.057 Uiso calc R 1
C C10 0.6783(3) 0.5348(3) 0.2562(2) 0.0479(8) Uani d . 1
H H10 0.7051 0.4553 0.2835 0.057 Uiso calc R 1
C C11 0.5258(3) 0.8142(3) -0.0250(2) 0.0553(9) Uani d . 1
H H11A 0.5829 0.8764 0.0137 0.066 Uiso calc R 1
H H11B 0.4517 0.8317 -0.0153 0.066 Uiso calc R 1
C C12 0.5114(3) 0.8201(3) -0.1369(2) 0.0518(8) Uani d . 1
F F4 0.47512(19) 0.93514(18) -0.17405(15) 0.0781(7) Uani d . 1
F F5 0.6078(2) 0.7955(3) -0.15665(19) 0.1011(9) Uani d . 1
F F6 0.4310(2) 0.7397(2) -0.19375(17) 0.0947(8) Uani d . 1

loop_
_atom_site_aniso_label
_atom_site_aniso_U_11
_atom_site_aniso_U_22
_atom_site_aniso_U_33
_atom_site_aniso_U_12
_atom_site_aniso_U_13
_atom_site_aniso_U_23
O1 0.0843(17) 0.0651(15) 0.0351(13) -0.0143(12) 0.0231(11) -0.0008(11)
N1 0.091(2) 0.0528(17) 0.0415(16) -0.0029(15) 0.0153(15) -0.0005(13)
N2 0.0532(16) 0.0517(16) 0.0406(16) -0.0002(13) 0.0153(12) 0.0029(12)
N3 0.0618(17) 0.0516(16) 0.0378(15) 0.0041(13) 0.0111(13) 0.0025(13)
C1 0.0469(18) 0.053(2) 0.0361(18) 0.0025(15) 0.0112(14) -0.0011(15)
C2 0.0488(19) 0.060(2) 0.0383(19) -0.0017(16) 0.0178(15) -0.0008(15)
C3 0.071(2) 0.051(2) 0.045(2) -0.0045(17) 0.0222(17) -0.0019(16)
C4 0.065(2) 0.052(2) 0.047(2) 0.0033(16) 0.0215(17) 0.0086(16)
C5 0.082(3) 0.074(3) 0.044(2) -0.004(2) 0.0264(18) 0.0097(18)
C6 0.067(3) 0.099(3) 0.046(2) -0.009(2) 0.0186(19) 0.008(2)
F1 0.206(3) 0.123(2) 0.0603(17) -0.021(2) 0.0430(18) 0.0302(15)
F2 0.096(2) 0.233(4) 0.0631(17) -0.055(2) -0.0068(14) 0.0136(19)
F3 0.139(2) 0.173(3) 0.0710(18) 0.015(2) 0.0567(17) -0.0086(17)
N4 0.0763(18) 0.0408(15) 0.0329(14) 0.0062(13) 0.0101(13) -0.0010(11)
N5 0.0482(15) 0.0380(14) 0.0327(14) 0.0000(11) 0.0102(11) -0.0003(11)
N6 0.0557(16) 0.0394(14) 0.0357(14) -0.0007(12) 0.0074(12) 0.0015(11)
O2 0.0817(16) 0.0412(12) 0.0339(12) 0.0104(11) 0.0155(11) 0.0015(9)
C7 0.0412(17) 0.0425(18) 0.0357(17) -0.0042(14) 0.0101(13) -0.0031(14)
C8 0.0479(17) 0.0388(17) 0.0322(17) 0.0032(14) 0.0116(13) 0.0007(13)
C9 0.062(2) 0.0368(17) 0.0422(19) 0.0021(14) 0.0156(15) -0.0039(13)
C10 0.059(2) 0.0378(17) 0.0429(18) 0.0055(14) 0.0117(15) 0.0043(14)
C11 0.075(2) 0.0458(19) 0.0430(19) 0.0117(17) 0.0179(17) 0.0061(15)
C12 0.064(2) 0.0433(19) 0.0429(19) 0.0025(17) 0.0114(17) 0.0043(15)
F4 0.1101(17) 0.0572(13) 0.0563(13) 0.0098(11) 0.0145(12) 0.0205(10)
F5 0.0985(18) 0.140(2) 0.0822(17) 0.0373(16) 0.0535(14) 0.0313(15)
F6 0.128(2) 0.0749(15) 0.0542(13) -0.0288(14) -0.0031(13) -0.0015(11)

loop_
_atom_type_symbol
_atom_type_description
_atom_type_scat_dispersion_real
_atom_type_scat_dispersion_imag
_atom_type_scat_source
C C 0.0033 0.0016 'International Tables Vol C Tables 4.2.6.8 and 6.1.1.4'
H H 0.0000 0.0000 'International Tables Vol C Tables 4.2.6.8 and 6.1.1.4'
N N 0.0061 0.0033 'International Tables Vol C Tables 4.2.6.8 and 6.1.1.4'
O O 0.0106 0.0060 'International Tables Vol C Tables 4.2.6.8 and 6.1.1.4'
F F 0.0171 0.0103 'International Tables Vol C Tables 4.2.6.8 and 6.1.1.4'

loop_
_geom_angle_atom_site_label_1
_geom_angle_atom_site_label_2
_geom_angle_atom_site_label_3
_geom_angle
_geom_angle_publ_flag
C2 O1 C5 116.4(3) yes
C1 N1 H1A 120.0 ?
C1 N1 H1B 120.0 ?
H1A N1 H1B 120.0 ?
C2 N2 C1 115.8(3) ?
C4 N3 C1 115.1(3) ?
N3 C1 N1 117.3(3) ?
N3 C1 N2 125.5(3) yes
N1 C1 N2 117.1(3) ?
N2 C2 O1 118.7(3) yes
N2 C2 C3 124.4(3) yes
O1 C2 C3 116.9(3) ?
C4 C3 C2 114.9(3) ?
C4 C3 H3 122.6 ?
C2 C3 H3 122.6 ?
N3 C4 C3 124.4(3) ?
N3 C4 H4 117.8 ?
C3 C4 H4 117.8 ?
O1 C5 C6 107.2(3) yes
O1 C5 H5A 110.3 ?
C6 C5 H5A 110.3 ?
O1 C5 H5B 110.3 ?
C6 C5 H5B 110.3 ?
H5A C5 H5B 108.5 ?
F2 C6 F3 105.8(4) yes
F2 C6 F1 107.6(4) ?
F3 C6 F1 105.9(3) ?
F2 C6 C5 114.5(3) ?
F3 C6 C5 112.4(3) ?
F1 C6 C5 110.2(3) ?
C7 N4 H4A 120.0 ?
C7 N4 H4B 120.0 ?
H4A N4 H4B 120.0 ?
C8 N5 C7 116.1(2) ?
C10 N6 C7 114.6(3) ?
C8 O2 C11 116.0(2) ?
N4 C7 N5 116.8(3) ?
N4 C7 N6 117.5(3) ?
N5 C7 N6 125.8(3) ?
N5 C8 O2 118.8(2) ?
N5 C8 C9 123.9(3) ?
O2 C8 C9 117.3(2) ?
C10 C9 C8 115.2(3) ?
C10 C9 H9 122.4 ?
C8 C9 H9 122.4 ?
N6 C10 C9 124.4(3) ?
N6 C10 H10 117.8 ?
C9 C10 H10 117.8 ?
O2 C11 C12 107.1(2) ?
O2 C11 H11A 110.3 ?
C12 C11 H11A 110.3 ?
O2 C11 H11B 110.3 ?
C12 C11 H11B 110.3 ?
H11A C11 H11B 108.5 ?
F5 C12 F6 106.3(3) ?
F5 C12 F4 107.6(3) ?
F6 C12 F4 106.0(3) ?
F5 C12 C11 114.0(3) ?
F6 C12 C11 112.5(3) ?
F4 C12 C11 109.9(3) ?

loop_
_geom_bond_atom_site_label_1
_geom_bond_atom_site_label_2
_geom_bond_distance
_geom_bond_publ_flag
O1 C2 1.361(4) yes
O1 C5 1.419(4) yes
N1 C1 1.350(4) yes
N1 H1A 0.8600 ?
N1 H1B 0.8600 ?
N2 C2 1.316(4) yes
N2 C1 1.352(4) yes
N3 C4 1.344(4) yes
N3 C1 1.348(4) yes
C2 C3 1.387(4) yes
C3 C4 1.362(4) yes
C3 H3 0.9300 ?
C4 H4 0.9300 ?
C5 C6 1.483(5) yes
C5 H5A 0.9700 ?
C5 H5B 0.9700 ?
C6 F2 1.288(4) yes
C6 F3 1.323(5) yes
C6 F1 1.327(4) yes
N4 C7 1.348(4) ?
N4 H4A 0.8600 ?
N4 H4B 0.8600 ?
N5 C8 1.311(3) ?
N5 C7 1.350(4) ?
N6 C10 1.344(4) ?
N6 C7 1.355(4) yes
O2 C8 1.361(3) ?
O2 C11 1.436(3) yes
C8 C9 1.390(4) ?
C9 C10 1.363(4) ?
C9 H9 0.9300 ?
C10 H10 0.9300 ?
C11 C12 1.483(4) ?
C11 H11A 0.9700 ?
C11 H11B 0.9700 ?
C12 F5 1.314(4) ?
C12 F6 1.327(4) ?
C12 F4 1.330(3) ?

loop_
_geom_hbond_atom_site_label_D
_geom_hbond_atom_site_label_H
_geom_hbond_atom_site_label_A
_geom_hbond_site_symmetry_A
_geom_hbond_distance_DH
_geom_hbond_distance_HA
_geom_hbond_distance_DA
_geom_hbond_angle_DHA
N1 H1A N6 . 0.86 2.24 3.100(7) 173
N4 H4B N3 . 0.86 2.21 2.999(6) 153
N4 H4A F4 3_675 0.86 2.46 3.258(7) 155

loop_
_geom_torsion_atom_site_label_1
_geom_torsion_atom_site_label_2
_geom_torsion_atom_site_label_3
_geom_torsion_atom_site_label_4
_geom_torsion
_geom_torsion_publ_flag
C4 N3 C1 N1 -178.5(3) yes
C4 N3 C1 N2 0.6(5) ?
C2 N2 C1 N3 0.3(5) ?
C2 N2 C1 N1 179.3(3) ?
C1 N2 C2 O1 179.4(3) yes
C1 N2 C2 C3 -0.8(5) ?
C5 O1 C2 N2 4.6(4) ?
C5 O1 C2 C3 -175.2(3) ?
N2 C2 C3 C4 0.4(5) ?
O1 C2 C3 C4 -179.7(3) ?
C1 N3 C4 C3 -1.0(5) ?
C2 C3 C4 N3 0.5(5) ?
C2 O1 C5 C6 -177.2(3) yes
O1 C5 C6 F2 -61.0(5) ?
O1 C5 C6 F3 59.7(4) ?
O1 C5 C6 F1 177.6(3) ?
C8 N5 C7 N4 -178.9(3) ?
C8 N5 C7 N6 1.2(4) ?
C10 N6 C7 N4 178.6(3) ?
C10 N6 C7 N5 -1.5(4) ?
C7 N5 C8 O2 -179.5(2) ?
C7 N5 C8 C9 0.2(4) ?
C11 O2 C8 N5 -0.7(4) ?
C11 O2 C8 C9 179.6(3) ?
N5 C8 C9 C10 -1.1(5) ?
O2 C8 C9 C10 178.6(3) ?
C7 N6 C10 C9 0.4(4) ?
C8 C9 C10 N6 0.7(5) ?
C8 O2 C11 C12 169.5(3) yes
O2 C11 C12 F5 -59.0(4) ?
O2 C11 C12 F6 62.2(4) ?
O2 C11 C12 F4 -179.9(3) ?

loop_
_cod_related_entry_id
_cod_related_entry_database
_cod_related_entry_code
1 ChemSpider 24736008
